data_2008014
loop_
_publ_author_name
'Boese, Roland'
'Roth, Wolfgang R.'
'Bl\"aser, Dieter'
'Latz, R\"udiger'
'B\"aumen, Anja'

_publ_section_title
;
 2,2,3,3-Tetrachloro-1,4-diphenylbicyclo[2.2.0]hexane, a Strained
 Bicyclic System
;
_journal_issue 12
_journal_name_full 'Acta Crystallographica Section C'
_journal_page_first IUC9800072
_journal_paper_doi 10.1107/S0108270198099107
_journal_volume 54
_journal_year 1998
_chemical_formula_sum 'C18 H14 Cl4'
_chemical_formula_weight 372.09
_chemical_name_systematic
;
 1,4-Diphenyl-2,2,3,3-tetrachlorbicyclo[2.2.0]hexane
;
_space_group_IT_number 19
_symmetry_cell_setting orthorhombic
_symmetry_space_group_name_Hall 'P 2ac 2ab'
_symmetry_space_group_name_H-M 'P 21 21 21'
_cell_angle_alpha 90.00
_cell_angle_beta 90.00
_cell_angle_gamma 90.00
_cell_formula_units_Z 4
_cell_length_a 7.58720(10)
_cell_length_b 11.1006(2)
_cell_length_c 19.66480(10)
_cell_measurement_reflns_used 8192
_cell_measurement_temperature 293(2)
_cell_measurement_theta_max 28.26
_cell_measurement_theta_min 2.77
_cell_volume 1656.22(4)
_computing_cell_refinement 'SAINT Vers.4.050 (Siemens, 1995)'
_computing_data_collection 'SMART Vers.4.209 (Siemens, 1995)'
_computing_data_reduction 'SAINT Vers.4.050 (Siemens, 1995)'
_computing_molecular_graphics 'SHELXL-97 (Sheldrick, 1997)'
_computing_publication_material 'SHELXL-97 (Sheldrick, 1997)'
_computing_structure_refinement 'SHELXL-97 (Sheldrick, 1997)'
_computing_structure_solution 'SHELXS-97 (Sheldrick, 1990)'
_diffrn_ambient_temperature 293(2)
_diffrn_measured_fraction_theta_full 0.794
_diffrn_measured_fraction_theta_max 0.794
_diffrn_measurement_device_type 'Siemens SMART CCD area detector system three axis platform'
_diffrn_measurement_method
;
Full-sphere data collection in omega at 0.3\% scan width,
120 frames, phi = 0\%,  in phi at 0.3\% scan width four runs with 600 frames,
omega = 135, 143, 156, 169 (\%).
;
_diffrn_radiation_monochromator graphite
_diffrn_radiation_source 'fine-focus sealed tube'
_diffrn_radiation_type MoK\a
_diffrn_radiation_wavelength 0.71073
_diffrn_reflns_av_R_equivalents 0.024
_diffrn_reflns_av_sigmaI/netI 0.0182
_diffrn_reflns_limit_h_max 10
_diffrn_reflns_limit_h_min -2
_diffrn_reflns_limit_k_max 13
_diffrn_reflns_limit_k_min -13
_diffrn_reflns_limit_l_max 24
_diffrn_reflns_limit_l_min -23
_diffrn_reflns_number 14665
_diffrn_reflns_reduction_process ' ?'
_diffrn_reflns_theta_full 28.26
_diffrn_reflns_theta_max 28.26
_diffrn_reflns_theta_min 2.77
_exptl_absorpt_coefficient_mu 0.707
_exptl_absorpt_correction_T_max 0.854
_exptl_absorpt_correction_T_min 0.751
_exptl_absorpt_correction_type multi-scan
_exptl_absorpt_process_details 'Siemens SADABS program multi-scan (Blessing, 1995)'
_exptl_crystal_colour colourless
_exptl_crystal_density_diffrn 1.492
_exptl_crystal_density_method 'not measured'
_exptl_crystal_description parallelepiped
_exptl_crystal_F_000 760
_exptl_crystal_size_max 0.43
_exptl_crystal_size_mid 0.29
_exptl_crystal_size_min 0.23
_refine_diff_density_max 0.456
_refine_diff_density_min -0.208
_refine_ls_abs_structure_details 'Flack (1983)'
_refine_ls_abs_structure_Flack -0.03(6)
_refine_ls_extinction_method none
_refine_ls_goodness_of_fit_ref 1.094
_refine_ls_hydrogen_treatment constr
_refine_ls_matrix_type full
_refine_ls_number_parameters 199
_refine_ls_number_reflns 3311
_refine_ls_number_restraints 0
_refine_ls_restrained_S_all 1.094
_refine_ls_R_factor_all 0.039
_refine_ls_R_factor_gt 0.036
_refine_ls_shift/su_max 0.002
_refine_ls_shift/su_mean 0.000
_refine_ls_structure_factor_coef Fsqd
_refine_ls_weighting_details
;
w = 1/[\s^2^(Fo^2^)+(0.0554P)^2^+0.2665P] where P = (Fo^2^+2Fc^2^)/3'
;
_refine_ls_weighting_scheme calc
_refine_ls_wR_factor_ref 0.092
_reflns_number_gt 3073
_reflns_number_total 3311
_reflns_threshold_expression >2sigma(I)
_cod_data_source_file qa0070.cif
_cod_data_source_block qa0070
_cod_database_code 2008014

loop_
_symmetry_equiv_pos_as_xyz
'x, y, z'
'-x+1/2, -y, z+1/2'
'-x, y+1/2, -z+1/2'
'x+1/2, -y+1/2, -z'

loop_
_atom_site_label
_atom_site_fract_x
_atom_site_fract_y
_atom_site_fract_z
_atom_site_U_iso_or_equiv
_atom_site_adp_type
_atom_site_calc_flag
_atom_site_refinement_flags
_atom_site_occupancy
_atom_site_disorder_assembly
_atom_site_disorder_group
_atom_site_type_symbol
Cl1 0.17853(7) -0.14484(7) 0.91785(3) 0.05358(18) Uani d . 1 . . Cl
Cl2 0.73996(8) -0.15867(7) 0.93151(4) 0.05877(19) Uani d . 1 . . Cl
Cl3 0.47238(9) -0.03935(6) 1.00574(3) 0.05400(17) Uani d . 1 . . Cl
Cl4 0.43375(10) -0.31622(6) 0.87182(4) 0.0617(2) Uani d . 1 . . Cl
C1 0.4170(3) -0.0772(2) 0.82009(11) 0.0365(5) Uani d . 1 . . C
C2 0.3922(3) -0.1600(2) 0.88189(12) 0.0410(5) Uani d . 1 . . C
C3 0.5344(3) -0.0840(2) 0.92277(11) 0.0412(5) Uani d . 1 . . C
C4 0.5275(3) 0.0169(2) 0.86525(11) 0.0382(5) Uani d . 1 . . C
C5 0.6801(3) 0.0076(2) 0.81363(13) 0.0477(6) Uani d . 1 . . C
H5A 0.6868 0.0757 0.7836 0.057 Uiso d R 1 . . H
H5B 0.7925 -0.0084 0.8341 0.057 Uiso d R 1 . . H
C6 0.5933(3) -0.1023(2) 0.78005(13) 0.0466(6) Uani d . 1 . . C
H6A 0.6484 -0.1767 0.7929 0.056 Uiso d R 1 . . H
H6B 0.5822 -0.0967 0.7315 0.056 Uiso d R 1 . . H
C7 0.4744(3) 0.1407(2) 0.88826(12) 0.0419(5) Uani d . 1 . . C
C8 0.6024(4) 0.2297(3) 0.89202(15) 0.0567(7) Uani d . 1 . . C
H8 0.7210 0.2114 0.8785 0.068 Uiso d R 1 . . H
C9 0.5582(5) 0.3456(3) 0.91623(17) 0.0705(9) Uani d . 1 . . C
H9 0.6467 0.4073 0.9178 0.085 Uiso d R 1 . . H
C10 0.3907(5) 0.3703(3) 0.93688(17) 0.0719(9) Uani d . 1 . . C
H10 0.3612 0.4488 0.9540 0.086 Uiso d R 1 . . H
C11 0.2620(4) 0.2830(3) 0.93290(15) 0.0618(7) Uani d . 1 . . C
H11 0.1442 0.3016 0.9473 0.074 Uiso d R 1 . . H
C12 0.3027(3) 0.1696(3) 0.90881(13) 0.0508(6) Uani d . 1 . . C
H12 0.2120 0.1095 0.9059 0.061 Uiso d R 1 . . H
C13 0.2636(3) -0.0508(2) 0.77443(12) 0.0396(5) Uani d . 1 . . C
C14 0.2399(3) 0.0629(2) 0.74687(13) 0.0497(6) Uani d . 1 . . C
H14 0.3177 0.1268 0.7603 0.060 Uiso d R 1 . . H
C15 0.1067(4) 0.0850(3) 0.69948(15) 0.0588(7) Uani d . 1 . . C
H15 0.0919 0.1642 0.6806 0.071 Uiso d R 1 . . H
C16 -0.0047(3) -0.0076(3) 0.68062(14) 0.0574(7) Uani d . 1 . . C
H16 -0.0983 0.0070 0.6488 0.069 Uiso d R 1 . . H
C17 0.0186(3) -0.1211(3) 0.70744(14) 0.0539(6) Uani d . 1 . . C
H17 -0.0584 -0.1853 0.6937 0.065 Uiso d R 1 . . H
C18 0.1525(3) -0.1435(3) 0.75373(13) 0.0487(6) Uani d . 1 . . C
H18 0.1687 -0.2232 0.7717 0.058 Uiso d R 1 . . H

loop_
_atom_site_aniso_label
_atom_site_aniso_U_11
_atom_site_aniso_U_22
_atom_site_aniso_U_33
_atom_site_aniso_U_12
_atom_site_aniso_U_13
_atom_site_aniso_U_23
Cl1 0.0419(3) 0.0658(4) 0.0530(4) -0.0077(2) 0.0076(2) 0.0085(3)
Cl2 0.0443(3) 0.0666(4) 0.0653(4) 0.0112(3) -0.0086(2) 0.0054(3)
Cl3 0.0619(3) 0.0621(4) 0.0380(3) -0.0010(3) 0.0004(2) 0.0000(3)
Cl4 0.0753(4) 0.0381(4) 0.0716(5) 0.0012(3) -0.0057(3) 0.0029(3)
C1 0.0404(10) 0.0334(12) 0.0356(12) -0.0011(8) 0.0035(8) 0.0002(9)
C2 0.0411(10) 0.0399(13) 0.0421(13) -0.0010(8) 0.0012(8) 0.0001(11)
C3 0.0384(9) 0.0470(14) 0.0382(12) 0.0029(9) -0.0002(8) 0.0005(10)
C4 0.0382(9) 0.0401(13) 0.0363(11) -0.0045(8) 0.0015(8) 0.0010(10)
C5 0.0410(11) 0.0557(16) 0.0464(14) -0.0047(10) 0.0083(9) 0.0028(12)
C6 0.0445(10) 0.0522(15) 0.0433(14) 0.0014(10) 0.0094(9) -0.0046(11)
C7 0.0517(11) 0.0384(13) 0.0355(12) -0.0020(10) -0.0021(8) 0.0021(10)
C8 0.0641(15) 0.0488(18) 0.0573(17) -0.0113(12) -0.0072(12) 0.0010(13)
C9 0.096(2) 0.0455(18) 0.070(2) -0.0163(15) -0.0149(17) -0.0047(16)
C10 0.112(3) 0.047(2) 0.057(2) 0.0116(16) -0.0103(17) -0.0052(15)
C11 0.0791(18) 0.0559(18) 0.0505(17) 0.0183(14) 0.0015(13) -0.0004(14)
C12 0.0553(13) 0.0471(16) 0.0499(15) 0.0056(10) 0.0021(10) 0.0000(12)
C13 0.0389(10) 0.0429(14) 0.0371(12) 0.0011(8) 0.0023(8) 0.0005(10)
C14 0.0560(13) 0.0450(15) 0.0481(15) -0.0018(11) -0.0030(10) 0.0067(12)
C15 0.0627(15) 0.0612(18) 0.0525(17) 0.0087(13) -0.0036(12) 0.0133(14)
C16 0.0478(14) 0.084(2) 0.0403(14) 0.0064(12) -0.0031(9) 0.0020(14)
C17 0.0504(12) 0.0647(18) 0.0464(15) -0.0078(11) -0.0066(10) -0.0053(13)
C18 0.0534(12) 0.0477(15) 0.0450(15) -0.0035(11) -0.0031(9) -0.0011(12)

loop_
_atom_type_symbol
_atom_type_description
_atom_type_scat_dispersion_real
_atom_type_scat_dispersion_imag
_atom_type_scat_source
C C 0.0033 0.0016 'International Tables Vol C Tables 4.2.6.8 and 6.1.1.4'
H H 0.0000 0.0000 'International Tables Vol C Tables 4.2.6.8 and 6.1.1.4'
Cl Cl 0.1484 0.1585 'International Tables Vol C Tables 4.2.6.8 and 6.1.1.4'

loop_
_geom_angle_atom_site_label_1
_geom_angle_atom_site_label_2
_geom_angle_atom_site_label_3
_geom_angle
C13 C1 C2 119.75(18)
C13 C1 C6 113.20(18)
C2 C1 C6 113.18(18)
C13 C1 C4 127.5(2)
C2 C1 C4 90.88(17)
C6 C1 C4 87.02(15)
C1 C2 C3 89.98(17)
C1 C2 Cl4 118.37(17)
C3 C2 Cl4 117.10(16)
C1 C2 Cl1 111.73(15)
C3 C2 Cl1 111.60(15)
Cl4 C2 Cl1 107.39(13)
C2 C3 C4 89.53(16)
C2 C3 Cl3 115.79(15)
C4 C3 Cl3 116.73(17)
C2 C3 Cl2 113.43(16)
C4 C3 Cl2 115.22(15)
Cl3 C3 Cl2 105.97(12)
C7 C4 C5 117.4(2)
C7 C4 C3 115.97(19)
C5 C4 C3 113.33(19)
C7 C4 C1 128.39(19)
C5 C4 C1 89.11(17)
C3 C4 C1 87.29(16)
C6 C5 C4 90.82(17)
C5 C6 C1 90.51(18)
C8 C7 C12 118.2(2)
C8 C7 C4 118.7(2)
C12 C7 C4 123.1(2)
C7 C8 C9 120.0(3)
C10 C9 C8 120.4(3)
C9 C10 C11 120.2(3)
C10 C11 C12 120.1(3)
C11 C12 C7 121.1(3)
C14 C13 C18 118.7(2)
C14 C13 C1 120.9(2)
C18 C13 C1 120.1(2)
C13 C14 C15 121.0(3)
C16 C15 C14 119.4(3)
C17 C16 C15 119.9(2)
C16 C17 C18 120.6(3)
C17 C18 C13 120.2(3)

loop_
_geom_bond_atom_site_label_1
_geom_bond_atom_site_label_2
_geom_bond_site_symmetry_2
_geom_bond_distance
_geom_bond_publ_flag
Cl1 C2 . 1.777(2) ?
Cl2 C3 . 1.775(2) ?
Cl3 C3 . 1.769(2) ?
Cl4 C2 . 1.774(3) ?
C1 C13 . 1.499(3) ?
C1 C2 . 1.535(3) ?
C1 C6 . 1.577(3) ?
C1 C4 . 1.607(3) ?
C2 C3 . 1.588(3) ?
C3 C4 . 1.592(3) ?
C4 C7 . 1.502(3) ?
C4 C5 . 1.543(3) ?
C5 C6 . 1.535(4) ?
C7 C8 . 1.388(3) ?
C7 C12 . 1.401(3) ?
C8 C9 . 1.412(4) ?
C9 C10 . 1.362(5) ?
C10 C11 . 1.378(5) ?
C11 C12 . 1.380(4) ?
C13 C14 . 1.385(3) ?
C13 C18 . 1.391(3) ?
C14 C15 . 1.397(4) ?
C15 C16 . 1.382(4) ?
C16 C17 . 1.378(4) ?
C17 C18 . 1.387(3) ?

loop_
_geom_torsion_atom_site_label_1
_geom_torsion_atom_site_label_2
_geom_torsion_atom_site_label_3
_geom_torsion_atom_site_label_4
_geom_torsion
C13 C1 C2 C3 -146.9(2)
C6 C1 C2 C3 75.6(2)
C4 C1 C2 C3 -11.58(16)
C13 C1 C2 Cl4 92.0(2)
C6 C1 C2 Cl4 -45.6(2)
C4 C1 C2 Cl4 -132.74(16)
C13 C1 C2 Cl1 -33.5(3)
C6 C1 C2 Cl1 -171.11(16)
C4 C1 C2 Cl1 101.76(16)
C1 C2 C3 C4 11.69(16)
Cl4 C2 C3 C4 133.93(16)
Cl1 C2 C3 C4 -101.76(17)
C1 C2 C3 Cl3 131.40(16)
Cl4 C2 C3 Cl3 -106.36(17)
Cl1 C2 C3 Cl3 18.0(2)
C1 C2 C3 Cl2 -105.75(16)
Cl4 C2 C3 Cl2 16.5(2)
Cl1 C2 C3 Cl2 140.80(13)
C2 C3 C4 C7 120.8(2)
Cl3 C3 C4 C7 1.9(3)
Cl2 C3 C4 C7 -123.40(19)
C2 C3 C4 C5 -99.03(19)
Cl3 C3 C4 C5 142.09(17)
Cl2 C3 C4 C5 16.8(3)
C2 C3 C4 C1 -11.17(15)
Cl3 C3 C4 C1 -130.05(16)
Cl2 C3 C4 C1 104.66(16)
C13 C1 C4 C7 19.7(3)
C2 C1 C4 C7 -109.9(2)
C6 C1 C4 C7 136.9(2)
C13 C1 C4 C5 -105.4(2)
C2 C1 C4 C5 124.97(17)
C6 C1 C4 C5 11.81(18)
C13 C1 C4 C3 141.2(2)
C2 C1 C4 C3 11.56(15)
C6 C1 C4 C3 -101.60(17)
C7 C4 C5 C6 -145.9(2)
C3 C4 C5 C6 74.5(2)
C1 C4 C5 C6 -12.11(18)
C4 C5 C6 C1 12.35(19)
C13 C1 C6 C5 118.0(2)
C2 C1 C6 C5 -101.5(2)
C4 C1 C6 C5 -11.86(18)
C5 C4 C7 C8 -31.6(3)
C3 C4 C7 C8 106.9(2)
C1 C4 C7 C8 -144.5(2)
C5 C4 C7 C12 151.1(2)
C3 C4 C7 C12 -70.4(3)
C1 C4 C7 C12 38.2(4)
C12 C7 C8 C9 0.2(4)
C4 C7 C8 C9 -177.3(3)
C7 C8 C9 C10 0.9(5)
C8 C9 C10 C11 -1.4(5)
C9 C10 C11 C12 0.9(5)
C10 C11 C12 C7 0.2(4)
C8 C7 C12 C11 -0.7(4)
C4 C7 C12 C11 176.6(2)
C2 C1 C13 C14 141.7(2)
C6 C1 C13 C14 -80.7(3)
C4 C1 C13 C14 24.2(3)
C2 C1 C13 C18 -44.7(3)
C6 C1 C13 C18 92.9(3)
C4 C1 C13 C18 -162.2(2)
C18 C13 C14 C15 0.4(4)
C1 C13 C14 C15 174.1(2)
C13 C14 C15 C16 1.0(4)
C14 C15 C16 C17 -1.4(4)
C15 C16 C17 C18 0.5(4)
C16 C17 C18 C13 0.9(4)
C14 C13 C18 C17 -1.3(4)
C1 C13 C18 C17 -175.1(2)

loop_
_cod_related_entry_id
_cod_related_entry_database
_cod_related_entry_code
1 ChemSpider 21183274
